data_4085808
loop_
_publ_author_name
'Wagner, Thomas'
'P\"othig, Alexander'
'Augenstein, Hannah M. S.'
'Schmidt, Tobias D.'
'Kaposi, Marlene'
'Herdtweck, Eberhard'
'Br\"utting, Wolfgang'
'Herrmann, Wolfgang A.'
'K\"uhn, Fritz E.'

_publ_section_title
;
 From Simple Ligands to Complex Structures: Structural Diversity of
 Silver(I) Complexes Bearing Tetradentate (alkylenebimpy) NHC Ligands
;
_journal_name_full Organometallics
_journal_page_first 150410094812000
_journal_paper_doi 10.1021/om5013067
_journal_year 2015
_chemical_formula_moiety 'C42 H44 Ag2 N12, 2(F6 P)'
_chemical_formula_sum 'C42 H44 Ag2 F12 N12 P2'
_chemical_formula_weight 1222.57
_space_group_IT_number 14
_symmetry_cell_setting monoclinic
_symmetry_Int_Tables_number 14
_symmetry_space_group_name_Hall '-P 2ybc'
_symmetry_space_group_name_H-M 'P 1 21/c 1'
_atom_sites_solution_hydrogens geom
_atom_sites_solution_primary direct
_atom_sites_solution_secondary difmap
_cell_angle_alpha 90
_cell_angle_beta 104.2616(8)
_cell_angle_gamma 90
_cell_formula_units_Z 4
_cell_length_a 13.3327(2)
_cell_length_b 24.2833(4)
_cell_length_c 14.4520(3)
_cell_measurement_reflns_used 9734
_cell_measurement_temperature 100(1)
_cell_measurement_theta_max 25.42
_cell_measurement_theta_min 1.68
_cell_volume 4534.81(14)
_computing_cell_refinement 'SAINT (Bruker, 2008b)'
_computing_data_collection 'APEX II Control Software (Bruker, 2008a)'
_computing_data_reduction 'SAINT (Bruker, 2008b)'
_computing_molecular_graphics 'PLATON (Spek, 2010)'
_computing_publication_material 'PLATON (Spek, 2010)'
_computing_structure_refinement 'SHELXL97 (Sheldrick, 1998)'
_computing_structure_solution 'SIR92 (Altomare, 1994)'
_diffrn_ambient_temperature 100(1)
_diffrn_detector ' CCD plate '
_diffrn_detector_area_resol_mean 16
_diffrn_measured_fraction_theta_full 0.999
_diffrn_measured_fraction_theta_max 0.999
_diffrn_measurement_device ' \k-geometry diffractometer '
_diffrn_measurement_device_type ' Bruker APEX-II CCD '
_diffrn_measurement_method ' phi- and omega-rotation '
_diffrn_radiation_monochromator graphite
_diffrn_radiation_source 'sealed tube'
_diffrn_radiation_type 'Mo K\a'
_diffrn_radiation_wavelength 0.71073
_diffrn_reflns_av_R_equivalents 0.0270
_diffrn_reflns_av_sigmaI/netI 0.0134
_diffrn_reflns_limit_h_max 16
_diffrn_reflns_limit_h_min -16
_diffrn_reflns_limit_k_max 29
_diffrn_reflns_limit_k_min -29
_diffrn_reflns_limit_l_max 17
_diffrn_reflns_limit_l_min -17
_diffrn_reflns_number 95922
_diffrn_reflns_theta_full 25.42
_diffrn_reflns_theta_max 25.42
_diffrn_reflns_theta_min 1.68
_diffrn_standards_decay_% 0
_exptl_absorpt_coefficient_mu 1.032
_exptl_absorpt_correction_T_max 0.7452
_exptl_absorpt_correction_T_min 0.6561
_exptl_absorpt_correction_type multi-scan
_exptl_absorpt_process_details 'SADABS, Bruker, 2008b'
_exptl_crystal_colour colorless
_exptl_crystal_density_diffrn 1.791
_exptl_crystal_density_meas ?
_exptl_crystal_density_method none
_exptl_crystal_description plate
_exptl_crystal_F_000 2448
_exptl_crystal_size_max 0.38
_exptl_crystal_size_mid 0.25
_exptl_crystal_size_min 0.08
_refine_diff_density_max 1.402
_refine_diff_density_min -0.642
_refine_diff_density_rms 0.081
_refine_ls_extinction_method none
_refine_ls_goodness_of_fit_ref 1.087
_refine_ls_hydrogen_treatment constr
_refine_ls_matrix_type full
_refine_ls_number_parameters 631
_refine_ls_number_reflns 8377
_refine_ls_number_restraints 0
_refine_ls_restrained_S_all 1.087
_refine_ls_R_factor_all 0.0332
_refine_ls_R_factor_gt 0.0304
_refine_ls_shift/su_max 0.002
_refine_ls_shift/su_mean 0.000
_refine_ls_structure_factor_coef Fsqd
_refine_ls_weighting_details 'w=1/[\s^2^(Fo^2^)+(0.0291P)^2^+10.5941P] where P=(Fo^2^+2Fc^2^)/3'
_refine_ls_weighting_scheme sigma
_refine_ls_wR_factor_gt 0.0714
_refine_ls_wR_factor_ref 0.0732
_reflns_number_gt 7821
_reflns_number_total 8377
_reflns_threshold_expression I>2\s(I)
_cod_data_source_file om5013067_si_002.cif
_cod_data_source_block Compound4e
_cod_depositor_comments
;
The following automatic conversions were performed:

'_symmetry_cell_setting' value 'Monoclinic' changed to 'monoclinic'
according to
/usr/data/users/saulius/crontab/automatic-downloads/rss-feeds/ACS/lib/dictionaries/cif_core.dic
dictionary named 'cif_core.dic' version 2.4.2 from 2011-04-26.

'_exptl_crystal_density_meas' value 'none' was changed to '?' - the
value is perceived as not measured.

Automatic conversion script
Id: cif_fix_values 3271 2015-04-21 07:52:19Z andrius 
;
_cod_original_sg_symbol_H-M 'P 21/c'
_cod_database_code 4085808

loop_
_symmetry_equiv_pos_site_id
_symmetry_equiv_pos_as_xyz
1 x,y,z
2 -x,1/2+y,1/2-z
3 -x,-y,-z
4 x,1/2-y,1/2+z

loop_
_atom_site_aniso_label
_atom_site_aniso_U_11
_atom_site_aniso_U_22
_atom_site_aniso_U_33
_atom_site_aniso_U_23
_atom_site_aniso_U_13
_atom_site_aniso_U_12
Ag1 0.0150(1) 0.0138(1) 0.0176(1) 0.0017(1) 0.0023(1) 0.0021(1)
Ag2 0.0146(1) 0.0150(1) 0.0180(1) -0.0014(1) 0.0026(1) -0.0021(1)
N1 0.0171(11) 0.0139(12) 0.0191(12) 0.0033(9) 0.0032(9) 0.0013(9)
N2 0.0153(11) 0.0157(12) 0.0168(11) 0.0013(9) 0.0040(9) 0.0004(9)
N3 0.0204(12) 0.0163(12) 0.0218(12) -0.0002(10) 0.0056(10) -0.0007(10)
N4 0.0158(11) 0.0198(12) 0.0141(11) -0.0005(9) 0.0021(9) -0.0011(9)
N5 0.0158(11) 0.0173(12) 0.0140(11) 0.0009(9) 0.0013(9) -0.0007(9)
N6 0.0195(12) 0.0181(12) 0.0163(11) 0.0003(10) 0.0016(9) -0.0013(10)
N7 0.0173(12) 0.0189(13) 0.0222(12) -0.0023(10) 0.0028(10) -0.0030(10)
N8 0.0174(12) 0.0160(12) 0.0217(12) -0.0017(10) 0.0043(10) -0.0014(9)
N9 0.0202(12) 0.0223(13) 0.0215(12) 0.0002(10) 0.0058(10) -0.0021(10)
N10 0.0167(11) 0.0159(12) 0.0163(11) 0.0021(9) 0.0026(9) 0.0017(9)
N11 0.0196(12) 0.0148(12) 0.0159(11) -0.0004(9) 0.0023(9) 0.0006(9)
N12 0.0204(12) 0.0200(13) 0.0238(13) -0.0065(10) 0.0027(10) -0.0009(10)
C1 0.0171(13) 0.0176(14) 0.0137(13) 0.0002(11) 0.0036(10) 0.0000(11)
C2 0.0178(14) 0.0171(14) 0.0251(15) 0.0048(12) 0.0038(11) 0.0054(11)
C3 0.0199(14) 0.0163(14) 0.0237(15) 0.0041(12) 0.0043(12) 0.0039(11)
C4 0.0177(13) 0.0147(14) 0.0155(13) -0.0030(11) 0.0057(11) -0.0007(11)
C5 0.0272(16) 0.0181(15) 0.0273(16) -0.0025(12) 0.0108(13) -0.0047(12)
C6 0.0186(14) 0.0243(16) 0.0357(18) -0.0108(14) 0.0083(13) -0.0057(12)
C7 0.0192(14) 0.0221(16) 0.0292(16) -0.0065(13) 0.0007(12) 0.0031(12)
C8 0.0220(14) 0.0172(14) 0.0181(14) -0.0023(11) 0.0047(11) 0.0025(11)
C9 0.0178(14) 0.0178(15) 0.0188(14) 0.0032(11) 0.0002(11) -0.0013(11)
C10 0.0135(13) 0.0208(15) 0.0260(15) 0.0066(12) 0.0024(11) 0.0026(11)
C11 0.0183(14) 0.0186(15) 0.0224(15) 0.0022(12) 0.0060(11) 0.0018(11)
C12 0.0167(13) 0.0185(14) 0.0175(14) 0.0016(11) 0.0036(11) 0.0012(11)
C13 0.0166(14) 0.0234(15) 0.0188(14) -0.0004(12) 0.0031(11) 0.0027(11)
C14 0.0164(13) 0.0177(14) 0.0109(12) 0.0007(10) 0.0031(10) -0.0003(11)
C15 0.0209(14) 0.0190(15) 0.0188(14) 0.0016(11) 0.0018(11) -0.0037(11)
C16 0.0219(14) 0.0149(14) 0.0185(14) 0.0002(11) 0.0025(11) -0.0042(11)
C17 0.0171(13) 0.0155(14) 0.0162(13) 0.0043(11) 0.0027(11) -0.0005(11)
C18 0.0209(14) 0.0207(15) 0.0200(14) 0.0012(12) -0.0009(11) -0.0022(12)
C19 0.0158(14) 0.0234(16) 0.0309(16) 0.0039(13) 0.0005(12) 0.0008(12)
C20 0.0241(15) 0.0167(15) 0.0340(17) 0.0010(13) 0.0065(13) 0.0031(12)
C21 0.0223(15) 0.0174(15) 0.0238(15) -0.0011(12) 0.0026(12) -0.0015(12)
C22 0.0182(14) 0.0224(15) 0.0148(13) -0.0036(11) 0.0039(11) -0.0026(11)
C23 0.0192(15) 0.0201(16) 0.0377(18) -0.0028(13) 0.0026(13) -0.0065(12)
C24 0.0223(15) 0.0183(15) 0.0340(17) -0.0029(13) 0.0042(13) -0.0065(12)
C25 0.0193(14) 0.0178(14) 0.0183(14) -0.0057(11) 0.0054(11) -0.0011(11)
C26 0.0199(15) 0.0254(16) 0.0252(16) -0.0027(13) 0.0078(12) -0.0037(12)
C27 0.0191(14) 0.0265(16) 0.0239(15) -0.0062(13) 0.0031(12) 0.0018(12)
C28 0.0280(16) 0.0187(15) 0.0230(15) -0.0020(12) 0.0065(12) 0.0028(12)
C29 0.0228(15) 0.0152(14) 0.0248(15) -0.0046(12) 0.0089(12) -0.0009(11)
C30 0.0173(14) 0.0210(15) 0.0221(15) 0.0006(12) 0.0014(11) -0.0013(11)
C31 0.0140(13) 0.0208(15) 0.0256(15) 0.0030(12) 0.0015(11) -0.0007(11)
C32 0.0157(13) 0.0184(14) 0.0226(15) 0.0030(11) 0.0034(11) -0.0003(11)
C33 0.0154(13) 0.0180(14) 0.0201(14) 0.0018(11) 0.0052(11) 0.0001(11)
C34 0.0162(13) 0.0167(14) 0.0221(15) 0.0036(11) 0.0049(11) -0.0005(11)
C35 0.0203(14) 0.0186(14) 0.0107(12) 0.0017(11) 0.0043(10) -0.0007(11)
C36 0.0231(15) 0.0191(15) 0.0238(15) 0.0017(12) 0.0018(12) 0.0068(12)
C37 0.0273(15) 0.0149(14) 0.0222(15) 0.0013(12) 0.0036(12) 0.0048(12)
C38 0.0211(14) 0.0205(15) 0.0147(13) -0.0040(11) 0.0046(11) -0.0025(12)
C39 0.0212(15) 0.0290(17) 0.0309(17) -0.0106(14) 0.0020(13) 0.0013(13)
C40 0.0227(16) 0.0362(19) 0.0269(16) -0.0107(14) 0.0071(13) -0.0101(14)
C41 0.0368(18) 0.0307(18) 0.0203(15) -0.0034(13) 0.0070(13) -0.0152(14)
C42 0.0319(17) 0.0242(16) 0.0175(14) 0.0014(12) 0.0018(12) -0.0062(13)
P1 0.0225(4) 0.0227(4) 0.0314(4) -0.0020(3) 0.0043(3) 0.0054(3)
F1 0.0222(10) 0.0230(10) 0.0749(15) 0.0091(10) -0.0006(10) 0.0030(8)
F2 0.0337(13) 0.0332(13) 0.141(3) -0.0166(15) -0.0268(15) 0.0002(10)
F3 0.0572(15) 0.0451(14) 0.0636(15) -0.0113(12) 0.0075(12) 0.0342(12)
F4 0.0518(14) 0.0426(13) 0.0473(13) -0.0122(11) -0.0060(11) -0.0032(11)
F5 0.0711(19) 0.144(3) 0.085(2) 0.047(2) 0.0569(17) 0.028(2)
F6 0.0511(13) 0.0659(16) 0.0364(12) 0.0091(11) 0.0116(10) 0.0140(12)
P2 0.0137(4) 0.0209(4) 0.0299(4) 0.0011(3) 0.0011(3) -0.0001(3)
F7 0.0746(18) 0.0525(16) 0.0641(17) -0.0356(13) -0.0052(14) 0.0049(13)
F8 0.0478(13) 0.0558(15) 0.0470(13) 0.0232(11) -0.0038(10) -0.0153(11)
F9 0.0559(16) 0.119(3) 0.0531(16) 0.0345(16) 0.0172(13) -0.0234(16)
F10 0.0577(15) 0.0245(11) 0.0651(15) -0.0078(10) -0.0200(12) -0.0034(10)
F11 0.0215(11) 0.0750(18) 0.097(2) -0.0072(15) 0.0098(12) 0.0197(11)
F12 0.0177(10) 0.0400(12) 0.0773(16) 0.0103(11) 0.0001(10) 0.0064(9)

loop_
_atom_site_label
_atom_site_type_symbol
_atom_site_thermal_displace_type
_atom_site_fract_x
_atom_site_fract_y
_atom_site_fract_z
_atom_site_occupancy
_atom_site_U_iso_or_equiv
_atom_site_calc_flag
_atom_site_refinement_flags
Ag1 Ag Uani 0.11373(1) 0.25824(1) 0.05899(1) 1.000 0.0158(1) . .
Ag2 Ag Uani 0.23904(1) 0.28205(1) 0.37685(1) 1.000 0.0161(1) . .
N1 N Uani -0.08260(17) 0.33100(9) 0.00356(16) 1.000 0.0169(7) . .
N2 N Uani 0.04792(17) 0.38472(9) 0.03390(16) 1.000 0.0159(7) . .
N3 N Uani 0.15835(18) 0.45510(10) 0.01509(17) 1.000 0.0194(7) . .
N4 N Uani 0.06214(17) 0.19554(10) 0.31820(16) 1.000 0.0168(7) . .
N5 N Uani 0.20854(17) 0.15529(10) 0.35877(16) 1.000 0.0161(7) . .
N6 N Uani 0.36828(18) 0.17742(10) 0.46234(16) 1.000 0.0185(7) . .
N7 N Uani 0.43937(18) 0.35211(10) 0.41023(17) 1.000 0.0198(7) . .
N8 N Uani 0.30821(18) 0.40483(10) 0.36509(17) 1.000 0.0185(7) . .
N9 N Uani 0.13068(18) 0.39082(10) 0.34406(17) 1.000 0.0212(7) . .
N10 N Uani 0.30758(17) 0.18094(10) 0.11804(16) 1.000 0.0166(7) . .
N11 N Uani 0.16875(18) 0.13345(10) 0.08100(16) 1.000 0.0171(7) . .
N12 N Uani -0.00506(19) 0.15373(10) 0.00930(18) 1.000 0.0219(7) . .
C1 C Uani 0.0218(2) 0.33054(11) 0.03266(19) 1.000 0.0162(8) . .
C2 C Uani -0.1210(2) 0.38382(12) -0.0141(2) 1.000 0.0203(8) . .
C3 C Uani -0.0389(2) 0.41794(12) 0.0047(2) 1.000 0.0202(8) . .
C4 C Uani 0.1508(2) 0.40693(11) 0.05638(19) 1.000 0.0157(8) . .
C5 C Uani 0.2530(2) 0.47764(13) 0.0318(2) 1.000 0.0235(9) . .
C6 C Uani 0.3402(2) 0.45374(13) 0.0893(2) 1.000 0.0259(9) . .
C7 C Uani 0.3291(2) 0.40432(13) 0.1334(2) 1.000 0.0244(9) . .
C8 C Uani 0.2325(2) 0.37998(12) 0.1173(2) 1.000 0.0191(8) . .
C9 C Uani -0.1501(2) 0.28267(12) -0.0058(2) 1.000 0.0189(8) . .
C10 C Uani -0.2159(2) 0.28305(12) 0.0670(2) 1.000 0.0205(8) . .
C11 C Uani -0.1527(2) 0.28547(12) 0.1704(2) 1.000 0.0196(8) . .
C12 C Uani -0.0761(2) 0.23821(12) 0.1947(2) 1.000 0.0177(8) . .
C13 C Uani -0.0184(2) 0.23784(12) 0.2992(2) 1.000 0.0198(8) . .
C14 C Uani 0.1638(2) 0.20596(11) 0.35372(18) 1.000 0.0151(8) . .
C15 C Uani 0.0432(2) 0.14014(12) 0.3010(2) 1.000 0.0201(8) . .
C16 C Uani 0.1351(2) 0.11456(12) 0.3256(2) 1.000 0.0189(8) . .
C17 C Uani 0.3170(2) 0.14404(11) 0.39406(19) 1.000 0.0165(8) . .
C18 C Uani 0.4691(2) 0.16626(12) 0.4973(2) 1.000 0.0216(8) . .
C19 C Uani 0.5203(2) 0.12360(13) 0.4653(2) 1.000 0.0243(9) . .
C20 C Uani 0.4650(2) 0.09052(13) 0.3933(2) 1.000 0.0251(9) . .
C21 C Uani 0.3608(2) 0.10031(12) 0.3569(2) 1.000 0.0217(9) . .
C22 C Uani 0.3351(2) 0.35132(12) 0.38341(19) 1.000 0.0185(8) . .
C23 C Uani 0.4774(2) 0.40511(13) 0.4095(2) 1.000 0.0264(9) . .
C24 C Uani 0.3953(2) 0.43843(13) 0.3808(2) 1.000 0.0253(9) . .
C25 C Uani 0.2041(2) 0.42320(12) 0.3262(2) 1.000 0.0183(8) . .
C26 C Uani 0.0322(2) 0.40556(13) 0.3039(2) 1.000 0.0231(9) . .
C27 C Uani 0.0056(2) 0.45145(13) 0.2467(2) 1.000 0.0236(9) . .
C28 C Uani 0.0838(2) 0.48470(12) 0.2309(2) 1.000 0.0232(9) . .
C29 C Uani 0.1859(2) 0.47069(12) 0.2720(2) 1.000 0.0204(8) . .
C30 C Uani 0.5038(2) 0.30252(12) 0.4360(2) 1.000 0.0207(8) . .
C31 C Uani 0.5690(2) 0.28892(12) 0.3661(2) 1.000 0.0207(8) . .
C32 C Uani 0.5088(2) 0.28004(12) 0.2628(2) 1.000 0.0191(8) . .
C33 C Uani 0.4286(2) 0.23396(12) 0.2465(2) 1.000 0.0177(8) . .
C34 C Uani 0.3811(2) 0.22711(12) 0.1402(2) 1.000 0.0183(8) . .
C35 C Uani 0.2035(2) 0.18643(12) 0.09144(18) 1.000 0.0165(8) . .
C36 C Uani 0.3371(2) 0.12657(12) 0.1221(2) 1.000 0.0227(9) . .
C37 C Uani 0.2504(2) 0.09624(12) 0.0991(2) 1.000 0.0219(8) . .
C38 C Uani 0.0622(2) 0.11707(12) 0.05652(19) 1.000 0.0187(8) . .
C39 C Uani -0.1046(2) 0.13804(14) -0.0144(2) 1.000 0.0278(9) . .
C40 C Uani -0.1396(2) 0.08732(14) 0.0074(2) 1.000 0.0284(10) . .
C41 C Uani -0.0676(3) 0.05032(14) 0.0568(2) 1.000 0.0293(10) . .
C42 C Uani 0.0355(2) 0.06503(13) 0.0827(2) 1.000 0.0253(9) . .
P1 P Uani 0.69054(6) 0.06295(3) 0.72601(6) 1.000 0.0259(2) . .
F1 F Uani 0.76700(14) 0.01064(8) 0.74572(17) 1.000 0.0422(7) . .
F2 F Uani 0.60366(18) 0.02682(10) 0.6619(2) 1.000 0.0778(12) . .
F3 F Uani 0.61505(19) 0.11418(10) 0.70594(18) 1.000 0.0566(8) . .
F4 F Uani 0.78345(18) 0.09978(9) 0.78650(16) 1.000 0.0504(8) . .
F5 F Uani 0.6561(2) 0.04895(16) 0.8196(2) 1.000 0.0935(14) . .
F6 F Uani 0.73217(18) 0.07794(11) 0.63438(15) 1.000 0.0510(8) . .
P2 P Uani 0.68794(6) 0.12364(3) 0.20976(6) 1.000 0.0223(2) . .
F7 F Uani 0.7289(2) 0.17475(11) 0.27570(19) 1.000 0.0676(10) . .
F8 F Uani 0.70581(18) 0.15727(10) 0.12053(16) 1.000 0.0529(8) . .
F9 F Uani 0.6723(2) 0.08764(14) 0.29557(19) 1.000 0.0753(13) . .
F10 F Uani 0.64989(19) 0.07297(9) 0.14020(18) 1.000 0.0552(8) . .
F11 F Uani 0.57305(16) 0.14607(12) 0.1852(2) 1.000 0.0653(10) . .
F12 F Uani 0.80359(14) 0.10179(9) 0.23065(18) 1.000 0.0470(7) . .
H21 H Uiso -0.19170 0.39410 -0.03550 1.000 0.0240 calc R
H31 H Uiso -0.04010 0.45690 -0.00080 1.000 0.0240 calc R
H51 H Uiso 0.26040 0.51190 0.00240 1.000 0.0280 calc R
H61 H Uiso 0.40610 0.47070 0.09840 1.000 0.0310 calc R
H71 H Uiso 0.38740 0.38720 0.17450 1.000 0.0290 calc R
H81 H Uiso 0.22260 0.34610 0.14680 1.000 0.0230 calc R
H91 H Uiso -0.10710 0.24890 0.00300 1.000 0.0230 calc R
H92 H Uiso -0.19610 0.28170 -0.07100 1.000 0.0230 calc R
H101 H Uiso -0.26290 0.31520 0.05430 1.000 0.0250 calc R
H102 H Uiso -0.25930 0.24950 0.05810 1.000 0.0250 calc R
H111 H Uiso -0.11460 0.32080 0.18140 1.000 0.0240 calc R
H112 H Uiso -0.20010 0.28420 0.21330 1.000 0.0240 calc R
H121 H Uiso -0.11360 0.20290 0.17890 1.000 0.0210 calc R
H122 H Uiso -0.02550 0.24110 0.15500 1.000 0.0210 calc R
H131 H Uiso 0.01340 0.27440 0.31700 1.000 0.0240 calc R
H132 H Uiso -0.06790 0.23080 0.33900 1.000 0.0240 calc R
H151 H Uiso -0.02240 0.12340 0.27640 1.000 0.0240 calc R
H161 H Uiso 0.14760 0.07620 0.32130 1.000 0.0230 calc R
H181 H Uiso 0.50750 0.18900 0.54690 1.000 0.0260 calc R
H191 H Uiso 0.59180 0.11730 0.49240 1.000 0.0290 calc R
H201 H Uiso 0.49830 0.06130 0.36890 1.000 0.0300 calc R
H211 H Uiso 0.32050 0.07770 0.30800 1.000 0.0260 calc R
H231 H Uiso 0.54800 0.41580 0.42620 1.000 0.0320 calc R
H241 H Uiso 0.39650 0.47720 0.37280 1.000 0.0300 calc R
H261 H Uiso -0.02180 0.38320 0.31540 1.000 0.0280 calc R
H271 H Uiso -0.06490 0.46000 0.21900 1.000 0.0280 calc R
H281 H Uiso 0.06790 0.51670 0.19230 1.000 0.0280 calc R
H291 H Uiso 0.24140 0.49300 0.26310 1.000 0.0240 calc R
H301 H Uiso 0.45820 0.27080 0.43940 1.000 0.0250 calc R
H302 H Uiso 0.55030 0.30780 0.50030 1.000 0.0250 calc R
H311 H Uiso 0.60940 0.25520 0.38860 1.000 0.0250 calc R
H312 H Uiso 0.61900 0.31930 0.36760 1.000 0.0250 calc R
H321 H Uiso 0.47320 0.31490 0.23880 1.000 0.0230 calc R
H322 H Uiso 0.55890 0.27210 0.22410 1.000 0.0230 calc R
H331 H Uiso 0.46200 0.19910 0.27330 1.000 0.0210 calc R
H332 H Uiso 0.37380 0.24290 0.27950 1.000 0.0210 calc R
H341 H Uiso 0.34480 0.26160 0.11500 1.000 0.0220 calc R
H342 H Uiso 0.43710 0.22110 0.10740 1.000 0.0220 calc R
H361 H Uiso 0.40610 0.11300 0.13830 1.000 0.0270 calc R
H371 H Uiso 0.24580 0.05720 0.09580 1.000 0.0260 calc R
H391 H Uiso -0.15430 0.16350 -0.04840 1.000 0.0330 calc R
H401 H Uiso -0.21110 0.07820 -0.01100 1.000 0.0340 calc R
H411 H Uiso -0.08870 0.01500 0.07290 1.000 0.0350 calc R
H421 H Uiso 0.08650 0.04040 0.11740 1.000 0.0300 calc R

loop_
_atom_type_symbol
_atom_type_description
_atom_type_scat_dispersion_real
_atom_type_scat_dispersion_imag
_atom_type_scat_source
P P 0.1023 0.0942 'International Tables Vol C Tables 4.2.6.8 and 6.1.1.4'
N N 0.0061 0.0033 'International Tables Vol C Tables 4.2.6.8 and 6.1.1.4'
F F 0.0171 0.0103 'International Tables Vol C Tables 4.2.6.8 and 6.1.1.4'
Ag Ag -0.8971 1.1015 'International Tables Vol C Tables 4.2.6.8 and 6.1.1.4'
H H 0.0000 0.0000 'International Tables Vol C Tables 4.2.6.8 and 6.1.1.4'
C C 0.0033 0.0016 'International Tables Vol C Tables 4.2.6.8 and 6.1.1.4'

loop_
_geom_angle_atom_site_label_1
_geom_angle_atom_site_label_2
_geom_angle_atom_site_label_3
_geom_angle
_geom_angle_publ_flag
C1 Ag1 C35 177.33(10) yes
C14 Ag2 C22 167.92(11) yes
F2 P1 F4 176.37(14) yes
F2 P1 F5 93.32(16) yes
F2 P1 F6 89.69(14) yes
F3 P1 F4 91.87(13) yes
F3 P1 F5 91.17(16) yes
F3 P1 F6 90.24(14) yes
F4 P1 F5 90.10(15) yes
F4 P1 F6 86.87(13) yes
F5 P1 F6 176.70(15) yes
F2 P1 F3 89.29(14) yes
F1 P1 F4 88.46(12) yes
F1 P1 F2 90.37(12) yes
F1 P1 F3 179.60(13) yes
F1 P1 F5 89.06(16) yes
F1 P1 F6 89.56(13) yes
F7 P2 F9 93.12(16) yes
F7 P2 F8 89.26(13) yes
F8 P2 F12 89.62(13) yes
F9 P2 F10 89.13(15) yes
F9 P2 F11 93.39(15) yes
F9 P2 F12 88.60(14) yes
F10 P2 F11 89.09(14) yes
F10 P2 F12 90.30(13) yes
F11 P2 F12 177.91(15) yes
F8 P2 F11 88.37(14) yes
F7 P2 F12 88.43(14) yes
F7 P2 F10 177.39(15) yes
F7 P2 F11 92.10(15) yes
F8 P2 F9 176.98(16) yes
F8 P2 F10 88.45(13) yes
C1 N1 C2 111.8(2) yes
C2 N1 C9 122.4(2) yes
C1 N1 C9 125.8(2) yes
C1 N2 C3 111.5(2) yes
C3 N2 C4 122.0(2) yes
C1 N2 C4 126.5(2) yes
C4 N3 C5 116.8(2) yes
C13 N4 C15 123.9(2) yes
C13 N4 C14 124.2(2) yes
C14 N4 C15 111.9(2) yes
C14 N5 C16 111.2(2) yes
C14 N5 C17 125.5(2) yes
C16 N5 C17 123.3(2) yes
C17 N6 C18 116.2(2) yes
C22 N7 C30 123.8(2) yes
C22 N7 C23 111.4(2) yes
C23 N7 C30 124.8(2) yes
C22 N8 C24 111.1(2) yes
C22 N8 C25 123.9(2) yes
C24 N8 C25 124.7(2) yes
C25 N9 C26 116.5(2) yes
C34 N10 C36 123.6(2) yes
C35 N10 C36 111.7(2) yes
C34 N10 C35 124.7(2) yes
C35 N11 C38 125.3(2) yes
C35 N11 C37 111.3(2) yes
C37 N11 C38 123.3(2) yes
C38 N12 C39 116.2(3) yes
Ag1 C1 N1 124.61(19) yes
Ag1 C1 N2 131.6(2) yes
N1 C1 N2 103.7(2) yes
N1 C2 C3 106.8(2) yes
N2 C3 C2 106.2(2) yes
N3 C4 C8 124.6(3) yes
N2 C4 N3 113.8(2) yes
N2 C4 C8 121.7(2) yes
N3 C5 C6 123.5(3) yes
C5 C6 C7 118.2(3) no
C6 C7 C8 119.6(3) no
C4 C8 C7 117.3(3) no
N1 C9 C10 112.1(2) yes
C9 C10 C11 113.8(2) no
C10 C11 C12 112.0(2) no
C11 C12 C13 112.5(2) no
N4 C13 C12 111.1(2) yes
N4 C14 N5 103.7(2) yes
Ag2 C14 N4 128.6(2) yes
Ag2 C14 N5 127.1(2) yes
N4 C15 C16 106.8(2) yes
N5 C16 C15 106.4(3) yes
N5 C17 N6 115.9(2) yes
N5 C17 C21 119.5(2) yes
N6 C17 C21 124.6(3) yes
N6 C18 C19 123.9(3) yes
C18 C19 C20 118.3(3) no
C19 C20 C21 119.3(3) no
C17 C21 C20 117.8(3) no
Ag2 C22 N7 126.7(2) yes
Ag2 C22 N8 129.0(2) yes
N7 C22 N8 104.3(2) yes
N7 C23 C24 106.9(3) yes
N8 C24 C23 106.3(3) yes
N8 C25 N9 115.3(2) yes
N8 C25 C29 120.0(2) yes
N9 C25 C29 124.7(3) yes
N9 C26 C27 123.5(3) yes
C26 C27 C28 118.5(3) no
C27 C28 C29 119.1(3) no
C25 C29 C28 117.7(3) no
N7 C30 C31 113.7(2) yes
C30 C31 C32 115.5(2) no
C31 C32 C33 115.8(2) no
C32 C33 C34 109.8(2) no
N10 C34 C33 113.1(2) yes
Ag1 C35 N10 129.3(2) yes
N10 C35 N11 103.6(2) yes
Ag1 C35 N11 126.8(2) yes
N10 C36 C37 107.3(2) yes
N11 C37 C36 106.1(3) yes
N11 C38 N12 116.4(3) yes
N11 C38 C42 119.3(2) yes
N12 C38 C42 124.3(3) yes
N12 C39 C40 124.3(3) yes
C39 C40 C41 117.9(3) no
C40 C41 C42 119.5(3) no
C38 C42 C41 117.8(3) no
C3 C2 H21 127.00 no
N1 C2 H21 127.00 no
C2 C3 H31 127.00 no
N2 C3 H31 127.00 no
N3 C5 H51 118.00 no
C6 C5 H51 118.00 no
C5 C6 H61 121.00 no
C7 C6 H61 121.00 no
C8 C7 H71 120.00 no
C6 C7 H71 120.00 no
C4 C8 H81 121.00 no
C7 C8 H81 121.00 no
N1 C9 H92 109.00 no
N1 C9 H91 109.00 no
H91 C9 H92 108.00 no
C10 C9 H91 109.00 no
C10 C9 H92 109.00 no
C9 C10 H102 109.00 no
C9 C10 H101 109.00 no
H101 C10 H102 108.00 no
C11 C10 H101 109.00 no
C11 C10 H102 109.00 no
C12 C11 H112 109.00 no
C10 C11 H111 109.00 no
C10 C11 H112 109.00 no
C12 C11 H111 109.00 no
H111 C11 H112 108.00 no
C11 C12 H122 109.00 no
C11 C12 H121 109.00 no
H121 C12 H122 108.00 no
C13 C12 H121 109.00 no
C13 C12 H122 109.00 no
C12 C13 H131 109.00 no
N4 C13 H131 109.00 no
N4 C13 H132 109.00 no
H131 C13 H132 108.00 no
C12 C13 H132 109.00 no
N4 C15 H151 127.00 no
C16 C15 H151 127.00 no
C15 C16 H161 127.00 no
N5 C16 H161 127.00 no
N6 C18 H181 118.00 no
C19 C18 H181 118.00 no
C18 C19 H191 121.00 no
C20 C19 H191 121.00 no
C21 C20 H201 120.00 no
C19 C20 H201 120.00 no
C17 C21 H211 121.00 no
C20 C21 H211 121.00 no
N7 C23 H231 127.00 no
C24 C23 H231 127.00 no
N8 C24 H241 127.00 no
C23 C24 H241 127.00 no
C27 C26 H261 118.00 no
N9 C26 H261 118.00 no
C28 C27 H271 121.00 no
C26 C27 H271 121.00 no
C29 C28 H281 120.00 no
C27 C28 H281 120.00 no
C25 C29 H291 121.00 no
C28 C29 H291 121.00 no
H301 C30 H302 108.00 no
C31 C30 H302 109.00 no
N7 C30 H301 109.00 no
N7 C30 H302 109.00 no
C31 C30 H301 109.00 no
C30 C31 H311 108.00 no
C32 C31 H312 108.00 no
C30 C31 H312 108.00 no
C32 C31 H311 108.00 no
H311 C31 H312 107.00 no
C33 C32 H321 108.00 no
C31 C32 H321 108.00 no
C31 C32 H322 108.00 no
C33 C32 H322 108.00 no
H321 C32 H322 107.00 no
H331 C33 H332 108.00 no
C32 C33 H331 110.00 no
C32 C33 H332 110.00 no
C34 C33 H331 110.00 no
C34 C33 H332 110.00 no
N10 C34 H341 109.00 no
C33 C34 H342 109.00 no
N10 C34 H342 109.00 no
C33 C34 H341 109.00 no
H341 C34 H342 108.00 no
C37 C36 H361 126.00 no
N10 C36 H361 126.00 no
N11 C37 H371 127.00 no
C36 C37 H371 127.00 no
C40 C39 H391 118.00 no
N12 C39 H391 118.00 no
C39 C40 H401 121.00 no
C41 C40 H401 121.00 no
C42 C41 H411 120.00 no
C40 C41 H411 120.00 no
C41 C42 H421 121.00 no
C38 C42 H421 121.00 no

loop_
_geom_bond_atom_site_label_1
_geom_bond_atom_site_label_2
_geom_bond_distance
_geom_bond_publ_flag
Ag1 C1 2.121(3) yes
Ag1 C35 2.102(3) yes
Ag2 C14 2.090(3) yes
Ag2 C22 2.102(3) yes
P1 F6 1.599(2) yes
P1 F2 1.562(3) yes
P1 F3 1.581(3) yes
P1 F1 1.610(2) yes
P1 F5 1.569(3) yes
P1 F4 1.602(2) yes
P2 F8 1.593(2) yes
P2 F7 1.578(3) yes
P2 F10 1.591(2) yes
P2 F11 1.582(3) yes
P2 F9 1.573(3) yes
P2 F12 1.588(2) yes
N1 C1 1.351(4) yes
N1 C2 1.381(4) yes
N1 C9 1.465(4) yes
N2 C1 1.360(3) yes
N2 C3 1.389(4) yes
N2 C4 1.435(4) yes
N3 C4 1.328(4) yes
N3 C5 1.342(4) yes
N4 C14 1.350(4) yes
N4 C13 1.462(4) yes
N4 C15 1.380(4) yes
N5 C17 1.436(4) yes
N5 C14 1.362(4) yes
N5 C16 1.391(4) yes
N6 C17 1.329(4) yes
N6 C18 1.342(4) yes
N7 C22 1.348(4) yes
N7 C23 1.384(4) yes
N7 C30 1.473(4) yes
N8 C25 1.434(4) yes
N8 C22 1.357(4) yes
N8 C24 1.391(4) yes
N9 C25 1.330(4) yes
N9 C26 1.347(4) yes
N10 C35 1.352(4) yes
N10 C34 1.472(4) yes
N10 C36 1.375(4) yes
N11 C35 1.363(4) yes
N11 C37 1.389(4) yes
N11 C38 1.433(4) yes
N12 C39 1.342(4) yes
N12 C38 1.327(4) yes
C2 C3 1.346(4) no
C4 C8 1.385(4) no
C5 C6 1.380(4) no
C6 C7 1.384(4) no
C7 C8 1.384(4) no
C9 C10 1.527(4) no
C10 C11 1.525(4) no
C11 C12 1.519(4) no
C12 C13 1.517(4) no
C15 C16 1.341(4) no
C17 C21 1.383(4) no
C18 C19 1.382(4) no
C19 C20 1.376(4) no
C20 C21 1.380(4) no
C23 C24 1.342(4) no
C25 C29 1.382(4) no
C26 C27 1.381(4) no
C27 C28 1.382(4) no
C28 C29 1.387(4) no
C30 C31 1.523(4) no
C31 C32 1.526(4) no
C32 C33 1.525(4) no
C33 C34 1.520(4) no
C36 C37 1.342(4) no
C38 C42 1.390(4) no
C39 C40 1.381(5) no
C40 C41 1.379(5) no
C41 C42 1.380(5) no
C2 H21 0.9500 no
C3 H31 0.9500 no
C5 H51 0.9500 no
C6 H61 0.9500 no
C7 H71 0.9500 no
C8 H81 0.9500 no
C9 H91 0.9900 no
C9 H92 0.9900 no
C10 H102 0.9900 no
C10 H101 0.9900 no
C11 H112 0.9900 no
C11 H111 0.9900 no
C12 H121 0.9900 no
C12 H122 0.9900 no
C13 H132 0.9900 no
C13 H131 0.9900 no
C15 H151 0.9500 no
C16 H161 0.9500 no
C18 H181 0.9500 no
C19 H191 0.9500 no
C20 H201 0.9500 no
C21 H211 0.9500 no
C23 H231 0.9500 no
C24 H241 0.9500 no
C26 H261 0.9500 no
C27 H271 0.9500 no
C28 H281 0.9500 no
C29 H291 0.9500 no
C30 H301 0.9900 no
C30 H302 0.9900 no
C31 H311 0.9900 no
C31 H312 0.9900 no
C32 H322 0.9900 no
C32 H321 0.9900 no
C33 H331 0.9900 no
C33 H332 0.9900 no
C34 H341 0.9900 no
C34 H342 0.9900 no
C36 H361 0.9500 no
C37 H371 0.9500 no
C39 H391 0.9500 no
C40 H401 0.9500 no
C41 H411 0.9500 no
C42 H421 0.9500 no
